data_4086427
loop_
_publ_author_name
'Wright, Luka A.'
'Hope, Eric G.'
'Solan, Gregory A.'
'Cross, Warren B.'
'Singh, Kuldip'

_publ_section_title
;
 Active O,Npy,N-Titanium(IV) Fluoride Precatalysts for Ethylene
 Polymerization: Exploring &#x201C;Fluoride Effects&#x201D; on Polymer
 Properties and Catalytic Performance
;
_journal_issue 9
_journal_name_full Organometallics
_journal_page_first 1183
_journal_paper_doi 10.1021/acs.organomet.5b00900
_journal_volume 35
_journal_year 2016
_chemical_formula_moiety 'C31 H31 F3 N2 O Ti, 2/3(C H2 Cl2)'
_chemical_formula_sum 'C31.6667 H32.3333 Cl1.3333 F3 N2 O Ti'
_chemical_formula_weight 609.10
_chemical_name_systematic
; 
 ? 
;
_space_group_IT_number 2
_symmetry_cell_setting triclinic
_symmetry_space_group_name_Hall '-P 1'
_symmetry_space_group_name_H-M 'P -1'
_atom_sites_solution_hydrogens geom
_atom_sites_solution_primary direct
_atom_sites_solution_secondary difmap
_audit_creation_method SHELXL-97
_cell_angle_alpha 97.765(4)
_cell_angle_beta 96.907(4)
_cell_angle_gamma 94.954(4)
_cell_formula_units_Z 6
_cell_length_a 9.5787(19)
_cell_length_b 19.742(4)
_cell_length_c 23.313(5)
_cell_measurement_reflns_used 807
_cell_measurement_temperature 150(2)
_cell_measurement_theta_max 23.278
_cell_measurement_theta_min 2.393
_cell_volume 4312.8(15)
_computing_cell_refinement 'Bruker SMART'
_computing_data_collection 'Bruker SMART'
_computing_data_reduction 'Bruker SHELXTL'
_computing_molecular_graphics 'Bruker SHELXTL'
_computing_publication_material 'Bruker SHELXTL'
_computing_structure_refinement 'SHELXL-97 (Sheldrick, 1997)'
_computing_structure_solution 'SHELXS-97 (Sheldrick, 1990)'
_diffrn_ambient_temperature 150(2)
_diffrn_measured_fraction_theta_full 0.988
_diffrn_measured_fraction_theta_max 0.988
_diffrn_measurement_device_type 'Bruker Apex 2000 CCD area detector'
_diffrn_measurement_method 'phi and omega scans'
_diffrn_radiation_monochromator graphite
_diffrn_radiation_source 'fine-focus sealed tube'
_diffrn_radiation_type MoK\a
_diffrn_radiation_wavelength 0.71073
_diffrn_reflns_av_R_equivalents 0.1016
_diffrn_reflns_av_sigmaI/netI 0.1836
_diffrn_reflns_limit_h_max 11
_diffrn_reflns_limit_h_min -11
_diffrn_reflns_limit_k_max 24
_diffrn_reflns_limit_k_min -24
_diffrn_reflns_limit_l_max 28
_diffrn_reflns_limit_l_min -28
_diffrn_reflns_number 34149
_diffrn_reflns_theta_full 26.00
_diffrn_reflns_theta_max 26.00
_diffrn_reflns_theta_min 0.89
_exptl_absorpt_coefficient_mu 0.469
_exptl_absorpt_correction_T_max 0.831
_exptl_absorpt_correction_T_min 0.575
_exptl_absorpt_correction_type empirical
_exptl_absorpt_process_details
;
absorption correction based on 6560 reflections(SADABS);Rint 0.1240 before
correction and 0.0512 after.
;
_exptl_crystal_colour yellow
_exptl_crystal_density_diffrn 1.407
_exptl_crystal_density_method 'not measured'
_exptl_crystal_description plate
_exptl_crystal_F_000 1896
_exptl_crystal_size_max 0.45
_exptl_crystal_size_mid 0.32
_exptl_crystal_size_min 0.04
_refine_diff_density_max 1.856
_refine_diff_density_min -1.034
_refine_diff_density_rms 0.098
_refine_ls_extinction_method none
_refine_ls_goodness_of_fit_ref 0.914
_refine_ls_hydrogen_treatment constr
_refine_ls_matrix_type full
_refine_ls_number_parameters 1096
_refine_ls_number_reflns 16752
_refine_ls_number_restraints 9
_refine_ls_restrained_S_all 0.920
_refine_ls_R_factor_all 0.1592
_refine_ls_R_factor_gt 0.0823
_refine_ls_shift/su_max 0.000
_refine_ls_shift/su_mean 0.000
_refine_ls_structure_factor_coef Fsqd
_refine_ls_weighting_details 'calc w=1/[\s^2^(Fo^2^)+(0.0855P)^2^+0.0000P] where P=(Fo^2^+2Fc^2^)/3'
_refine_ls_weighting_scheme calc
_refine_ls_wR_factor_gt 0.1846
_refine_ls_wR_factor_ref 0.2165
_reflns_number_gt 7864
_reflns_number_total 16752
_reflns_threshold_expression >2sigma(I)
_cod_data_source_file om5b00900_si_005.cif
_cod_data_source_block 14068
_cod_depositor_comments
;
The following automatic conversions were performed:

'_symmetry_cell_setting' value 'Triclinic' changed to 'triclinic'
according to
/usr/data/users/saulius/crontab/automatic-downloads/rss-feeds/ACS/lib/dictionaries/cif_core.dic
dictionary named 'cif_core.dic' version 2.4.2 from 2011-04-26.

Automatic conversion script
Id: cif_fix_values 4268 2015-11-12 08:31:59Z antanas 

 Adding full bibliography for 4086427--4086430.cif.
;
_cod_original_cell_volume 4312.9(15)
_cod_original_sg_symbol_H-M P-1
_cod_database_code 4086427

loop_
_symmetry_equiv_pos_as_xyz
'x, y, z'
'-x, -y, -z'

loop_
_atom_site_label
_atom_site_type_symbol
_atom_site_fract_x
_atom_site_fract_y
_atom_site_fract_z
_atom_site_U_iso_or_equiv
_atom_site_adp_type
_atom_site_occupancy
_atom_site_symmetry_multiplicity
_atom_site_calc_flag
_atom_site_refinement_flags
Ti1 Ti 0.58583(11) 0.17412(5) 0.76993(4) 0.0250(3) Uani 1 1 d .
F1 F 0.5654(3) 0.17749(15) 0.69112(13) 0.0326(8) Uani 1 1 d .
F2 F 0.7741(3) 0.17348(17) 0.77648(15) 0.0417(9) Uani 1 1 d .
F3 F 0.5760(4) 0.15470(16) 0.84408(13) 0.0367(9) Uani 1 1 d .
O1 O 0.5544(4) 0.26284(18) 0.78897(16) 0.0263(9) Uani 1 1 d .
N1 N 0.3503(5) 0.1561(2) 0.76020(18) 0.0227(11) Uani 1 1 d .
N2 N 0.5315(5) 0.0627(2) 0.74521(18) 0.0231(11) Uani 1 1 d .
C1 C 0.4531(6) 0.3039(3) 0.7758(2) 0.0241(13) Uani 1 1 d .
C2 C 0.3090(6) 0.2778(3) 0.7657(2) 0.0238(13) Uani 1 1 d .
C3 C 0.2136(6) 0.3240(3) 0.7538(2) 0.0314(14) Uani 1 1 d .
H3 H 0.1159 0.3079 0.7467 0.038 Uiso 1 1 calc R
C4 C 0.2520(6) 0.3923(3) 0.7516(3) 0.0355(16) Uani 1 1 d .
H4 H 0.1826 0.4222 0.7425 0.043 Uiso 1 1 calc R
C5 C 0.3953(6) 0.4168(3) 0.7630(2) 0.0323(15) Uani 1 1 d .
H5 H 0.4234 0.4640 0.7625 0.039 Uiso 1 1 calc R
C6 C 0.4966(6) 0.3731(3) 0.7751(2) 0.0251(13) Uani 1 1 d .
C7 C 0.6481(6) 0.4002(3) 0.7855(2) 0.0261(13) Uani 1 1 d .
C8 C 0.6968(6) 0.4566(3) 0.8268(2) 0.0287(14) Uani 1 1 d .
H8 H 0.6338 0.4766 0.8510 0.034 Uiso 1 1 calc R
C9 C 0.8375(7) 0.4848(3) 0.8335(3) 0.0343(15) Uani 1 1 d .
H9 H 0.8696 0.5239 0.8620 0.041 Uiso 1 1 calc R
C10 C 0.9281(7) 0.4564(3) 0.7995(3) 0.0366(16) Uani 1 1 d .
H10 H 1.0237 0.4757 0.8039 0.044 Uiso 1 1 calc R
C11 C 0.8816(7) 0.3989(3) 0.7581(3) 0.0374(16) Uani 1 1 d .
H11 H 0.9460 0.3791 0.7344 0.045 Uiso 1 1 calc R
C12 C 0.7431(6) 0.3703(3) 0.7510(3) 0.0302(14) Uani 1 1 d .
H12 H 0.7122 0.3307 0.7230 0.036 Uiso 1 1 calc R
C13 C 0.2595(6) 0.2049(3) 0.7661(2) 0.0265(13) Uani 1 1 d .
C14 C 0.1191(6) 0.1855(3) 0.7704(2) 0.0273(14) Uani 1 1 d .
H14 H 0.0570 0.2199 0.7768 0.033 Uiso 1 1 calc R
C15 C 0.0678(6) 0.1176(3) 0.7654(2) 0.0332(15) Uani 1 1 d .
H15 H -0.0292 0.1050 0.7677 0.040 Uiso 1 1 calc R
C16 C 0.1587(6) 0.0683(3) 0.7571(2) 0.0287(14) Uani 1 1 d .
H16 H 0.1258 0.0209 0.7526 0.034 Uiso 1 1 calc R
C17 C 0.2989(6) 0.0892(3) 0.7555(2) 0.0229(13) Uani 1 1 d .
C18 C 0.4031(6) 0.0386(3) 0.7451(2) 0.0255(13) Uani 1 1 d .
C19 C 0.6370(6) 0.0166(3) 0.7301(2) 0.0239(13) Uani 1 1 d .
C20 C 0.6521(6) -0.0007(3) 0.6704(2) 0.0283(14) Uani 1 1 d .
C21 C 0.7533(6) -0.0435(3) 0.6573(3) 0.0347(15) Uani 1 1 d .
H21 H 0.7671 -0.0555 0.6177 0.042 Uiso 1 1 calc R
C22 C 0.8359(6) -0.0697(3) 0.7005(3) 0.0322(15) Uani 1 1 d .
H22 H 0.9035 -0.1001 0.6902 0.039 Uiso 1 1 calc R
C23 C 0.8196(6) -0.0513(3) 0.7584(3) 0.0304(14) Uani 1 1 d .
H23 H 0.8775 -0.0689 0.7877 0.036 Uiso 1 1 calc R
C24 C 0.7202(6) -0.0076(3) 0.7746(2) 0.0231(13) Uani 1 1 d .
C25 C 0.3508(6) -0.0361(3) 0.7325(3) 0.0368(16) Uani 1 1 d .
H25A H 0.2809 -0.0446 0.6973 0.055 Uiso 1 1 calc R
H25B H 0.3069 -0.0496 0.7657 0.055 Uiso 1 1 calc R
H25C H 0.4303 -0.0631 0.7263 0.055 Uiso 1 1 calc R
C26 C 0.5623(7) 0.0256(3) 0.6223(2) 0.0361(16) Uani 1 1 d .
H26 H 0.4998 0.0577 0.6408 0.043 Uiso 1 1 calc R
C27 C 0.6545(8) 0.0656(3) 0.5874(3) 0.053(2) Uani 1 1 d .
H27A H 0.7208 0.0996 0.6141 0.079 Uiso 1 1 calc R
H27B H 0.5949 0.0890 0.5609 0.079 Uiso 1 1 calc R
H27C H 0.7075 0.0339 0.5646 0.079 Uiso 1 1 calc R
C28 C 0.4668(7) -0.0331(3) 0.5820(3) 0.0501(19) Uani 1 1 d .
H28A H 0.5257 -0.0661 0.5643 0.075 Uiso 1 1 calc R
H28B H 0.4105 -0.0141 0.5513 0.075 Uiso 1 1 calc R
H28C H 0.4036 -0.0564 0.6050 0.075 Uiso 1 1 calc R
C29 C 0.7054(6) 0.0109(3) 0.8389(2) 0.0279(14) Uani 1 1 d .
H29 H 0.6359 0.0458 0.8419 0.033 Uiso 1 1 calc R
C30 C 0.6472(8) -0.0513(3) 0.8652(3) 0.055(2) Uani 1 1 d .
H30A H 0.5567 -0.0712 0.8424 0.082 Uiso 1 1 calc R
H30B H 0.6330 -0.0365 0.9057 0.082 Uiso 1 1 calc R
H30C H 0.7147 -0.0859 0.8641 0.082 Uiso 1 1 calc R
C31 C 0.8440(7) 0.0429(4) 0.8754(3) 0.056(2) Uani 1 1 d .
H31A H 0.9146 0.0098 0.8732 0.084 Uiso 1 1 calc R
H31B H 0.8286 0.0550 0.9162 0.084 Uiso 1 1 calc R
H31C H 0.8780 0.0844 0.8604 0.084 Uiso 1 1 calc R
Ti1A Ti 0.92261(11) 0.21173(6) 0.42280(4) 0.0292(3) Uani 1 1 d .
F1A F 0.8924(3) 0.12225(16) 0.43446(14) 0.0374(9) Uani 1 1 d .
F2A F 1.1094(3) 0.20916(19) 0.42051(14) 0.0443(10) Uani 1 1 d .
F3A F 0.9306(4) 0.30526(17) 0.42787(14) 0.0423(9) Uani 1 1 d .
O1A O 0.8397(4) 0.1965(2) 0.34793(15) 0.0305(10) Uani 1 1 d .
N1A N 0.7012(5) 0.2175(2) 0.44259(19) 0.0234(11) Uani 1 1 d .
N2A N 0.9381(5) 0.2331(2) 0.51827(19) 0.0256(11) Uani 1 1 d .
C1A C 0.7174(6) 0.2029(3) 0.3153(2) 0.0243(13) Uani 1 1 d .
C2A C 0.5909(6) 0.2049(3) 0.3394(2) 0.0241(13) Uani 1 1 d .
C3A C 0.4659(6) 0.2039(3) 0.3007(2) 0.0297(14) Uani 1 1 d .
H3A H 0.3846 0.2005 0.3117 0.036 Uiso 1 1 d R
C4A C 0.4687(6) 0.2032(3) 0.2425(2) 0.0300(14) Uani 1 1 d .
H4A H 0.3826 0.2028 0.2175 0.036 Uiso 1 1 calc R
C5A C 0.5937(6) 0.2031(3) 0.2192(2) 0.0260(13) Uani 1 1 d .
H5A H 0.5934 0.2033 0.1784 0.031 Uiso 1 1 calc R
C6A C 0.7206(6) 0.2026(3) 0.2549(2) 0.0229(13) Uani 1 1 d .
C7A C 0.8541(6) 0.2012(3) 0.2284(2) 0.0244(13) Uani 1 1 d .
C8A C 0.8546(6) 0.1569(3) 0.1760(2) 0.0273(14) Uani 1 1 d .
H8A H 0.7730 0.1262 0.1602 0.033 Uiso 1 1 calc R
C9A C 0.9717(6) 0.1575(3) 0.1472(2) 0.0332(15) Uani 1 1 d .
H9A H 0.9701 0.1277 0.1115 0.040 Uiso 1 1 calc R
C10A C 1.0914(6) 0.2013(3) 0.1699(2) 0.0302(14) Uani 1 1 d .
H10A H 1.1717 0.2021 0.1496 0.036 Uiso 1 1 calc R
C11A C 1.0944(6) 0.2446(3) 0.2227(3) 0.0313(14) Uani 1 1 d .
H11A H 1.1769 0.2746 0.2387 0.038 Uiso 1 1 calc R
C12A C 0.9764(6) 0.2434(3) 0.2515(3) 0.0290(14) Uani 1 1 d .
H12A H 0.9793 0.2722 0.2878 0.035 Uiso 1 1 calc R
C13A C 0.5842(6) 0.2110(3) 0.4034(2) 0.0257(13) Uani 1 1 d .
H13A H 0.3653 0.2080 0.4006 0.031 Uiso 1 1 d R
C14A C 0.4510(6) 0.2116(3) 0.4235(3) 0.0318(15) Uani 1 1 d .
C15A C 0.4387(6) 0.2194(3) 0.4818(3) 0.0316(14) Uani 1 1 d .
H15A H 0.3483 0.2199 0.4946 0.038 Uiso 1 1 calc R
C16A C 0.5596(6) 0.2264(3) 0.5218(3) 0.0318(15) Uani 1 1 d .
H16A H 0.5540 0.2319 0.5625 0.038 Uiso 1 1 calc R
C17A C 0.6898(6) 0.2254(3) 0.5011(2) 0.0250(13) Uani 1 1 d .
C18A C 0.8235(6) 0.2362(3) 0.5420(2) 0.0285(14) Uani 1 1 d .
C19A C 1.0737(6) 0.2479(3) 0.5550(2) 0.0296(14) Uani 1 1 d .
C20A C 1.1424(6) 0.1924(3) 0.5728(2) 0.0307(14) Uani 1 1 d .
C21A C 1.2748(6) 0.2090(4) 0.6073(2) 0.0368(16) Uani 1 1 d .
H21A H 1.3243 0.1731 0.6205 0.044 Uiso 1 1 calc R
C22A C 1.3341(7) 0.2757(4) 0.6226(3) 0.0392(17) Uani 1 1 d .
H22A H 1.4239 0.2856 0.6459 0.047 Uiso 1 1 calc R
C23A C 1.2637(6) 0.3285(3) 0.6042(2) 0.0369(16) Uani 1 1 d .
H23A H 1.3062 0.3745 0.6151 0.044 Uiso 1 1 calc R
C24A C 1.1330(6) 0.3165(3) 0.5702(2) 0.0305(14) Uani 1 1 d .
C25A C 0.8191(6) 0.2522(3) 0.6060(2) 0.0338(15) Uani 1 1 d .
H25D H 0.9152 0.2559 0.6268 0.051 Uiso 1 1 calc R
H25E H 0.7605 0.2154 0.6188 0.051 Uiso 1 1 calc R
H25F H 0.7788 0.2959 0.6145 0.051 Uiso 1 1 calc R
C26A C 1.0802(6) 0.1173(3) 0.5549(2) 0.0342(15) Uani 1 1 d .
H26A H 0.9823 0.1168 0.5342 0.041 Uiso 1 1 calc R
C27A C 1.1667(7) 0.0792(3) 0.5132(3) 0.0470(18) Uani 1 1 d .
H27D H 1.1584 0.0981 0.4763 0.071 Uiso 1 1 calc R
H27E H 1.1313 0.0303 0.5058 0.071 Uiso 1 1 calc R
H27F H 1.2661 0.0845 0.5306 0.071 Uiso 1 1 calc R
C28A C 1.0704(8) 0.0808(4) 0.6089(3) 0.056(2) Uani 1 1 d .
H28D H 1.1649 0.0824 0.6307 0.084 Uiso 1 1 calc R
H28E H 1.0314 0.0329 0.5963 0.084 Uiso 1 1 calc R
H28F H 1.0086 0.1041 0.6340 0.084 Uiso 1 1 calc R
C29A C 1.0593(7) 0.3773(3) 0.5523(3) 0.0396(16) Uani 1 1 d .
H29A H 0.9668 0.3589 0.5283 0.048 Uiso 1 1 calc R
C30A C 1.0289(7) 0.4255(3) 0.6056(3) 0.0455(18) Uani 1 1 d .
H30D H 0.9641 0.4007 0.6270 0.068 Uiso 1 1 calc R
H30E H 0.9855 0.4650 0.5927 0.068 Uiso 1 1 calc R
H30F H 1.1176 0.4416 0.6313 0.068 Uiso 1 1 calc R
C31A C 1.1459(8) 0.4175(4) 0.5150(3) 0.060(2) Uani 1 1 d .
H31D H 1.2294 0.4429 0.5395 0.090 Uiso 1 1 calc R
H31E H 1.0881 0.4500 0.4975 0.090 Uiso 1 1 calc R
H31F H 1.1759 0.3856 0.4839 0.090 Uiso 1 1 calc R
Ti1B Ti 0.38213(10) 0.32876(5) 0.10298(4) 0.0224(3) Uani 1 1 d .
F1B F 0.3942(3) 0.23520(16) 0.09349(13) 0.0326(8) Uani 1 1 d .
F2B F 0.1936(3) 0.32130(17) 0.10166(13) 0.0366(9) Uani 1 1 d .
F3B F 0.3944(3) 0.41982(15) 0.09570(13) 0.0316(8) Uani 1 1 d .
O1B O 0.4570(4) 0.34242(19) 0.17946(15) 0.0267(9) Uani 1 1 d .
N1B N 0.6058(4) 0.3338(2) 0.08666(19) 0.0213(10) Uani 1 1 d .
N2B N 0.3771(4) 0.3161(2) 0.00803(18) 0.0186(10) Uani 1 1 d .
C1B C 0.5775(6) 0.3680(3) 0.2132(2) 0.0255(13) Uani 1 1 d .
C2B C 0.7065(6) 0.3693(3) 0.1902(2) 0.0230(13) Uani 1 1 d .
C3B C 0.8294(6) 0.3968(3) 0.2281(2) 0.0315(15) Uani 1 1 d .
H3B H 0.9176 0.3993 0.2133 0.038 Uiso 1 1 calc R
C4B C 0.8252(6) 0.4200(3) 0.2862(3) 0.0373(16) Uani 1 1 d .
H4B H 0.9100 0.4383 0.3109 0.045 Uiso 1 1 calc R
C5B C 0.6997(6) 0.4169(3) 0.3084(2) 0.0309(15) Uani 1 1 d .
H5B H 0.6990 0.4324 0.3487 0.037 Uiso 1 1 calc R
C6B C 0.5723(6) 0.3914(3) 0.2735(2) 0.0221(12) Uani 1 1 d .
C7B C 0.4394(6) 0.3904(3) 0.2992(2) 0.0240(13) Uani 1 1 d .
C8B C 0.4302(7) 0.3636(3) 0.3505(3) 0.0366(16) Uani 1 1 d .
H8B H 0.5100 0.3454 0.3686 0.044 Uiso 1 1 calc R
C9B C 0.3078(7) 0.3628(3) 0.3761(3) 0.0413(17) Uani 1 1 d .
H9B H 0.3026 0.3429 0.4108 0.050 Uiso 1 1 calc R
C10B C 0.1910(6) 0.3912(3) 0.3506(3) 0.0363(16) Uani 1 1 d .
H10B H 0.1060 0.3912 0.3678 0.044 Uiso 1 1 calc R
C11B C 0.2013(6) 0.4195(3) 0.2997(3) 0.0371(16) Uani 1 1 d .
H11B H 0.1236 0.4399 0.2824 0.045 Uiso 1 1 calc R
C12B C 0.3223(6) 0.4181(3) 0.2741(2) 0.0292(14) Uani 1 1 d .
H12B H 0.3266 0.4364 0.2387 0.035 Uiso 1 1 calc R
C13B C 0.7202(6) 0.3430(3) 0.1284(2) 0.0228(13) Uani 1 1 d .
C14B C 0.8507(6) 0.3288(3) 0.1125(2) 0.0281(14) Uani 1 1 d .
H14B H 0.9291 0.3314 0.1421 0.034 Uiso 1 1 calc R
C15B C 0.8700(6) 0.3111(3) 0.0549(3) 0.0333(15) Uani 1 1 d .
H15B H 0.9603 0.3023 0.0446 0.040 Uiso 1 1 calc R
C16B C 0.7528(6) 0.3066(3) 0.0125(2) 0.0289(14) Uani 1 1 d .
H16B H 0.7623 0.2963 -0.0278 0.035 Uiso 1 1 calc R
C17B C 0.6241(6) 0.3172(3) 0.0295(2) 0.0221(12) Uani 1 1 d .
C18B C 0.4927(6) 0.3122(3) -0.0132(2) 0.0223(13) Uani 1 1 d .
C19B C 0.2451(5) 0.3125(3) -0.0304(2) 0.0214(12) Uani 1 1 d .
C20B C 0.1657(6) 0.2481(3) -0.0481(2) 0.0234(13) Uani 1 1 d .
C21B C 0.0367(6) 0.2472(3) -0.0836(2) 0.0296(14) Uani 1 1 d .
H21B H -0.0199 0.2046 -0.0963 0.036 Uiso 1 1 calc R
C22B C -0.0100(6) 0.3060(3) -0.1004(2) 0.0313(15) Uani 1 1 d .
H22B H -0.0978 0.3038 -0.1247 0.038 Uiso 1 1 calc R
C23B C 0.0694(6) 0.3682(3) -0.0824(2) 0.0301(14) Uani 1 1 d .
H23B H 0.0349 0.4086 -0.0942 0.036 Uiso 1 1 calc R
C24B C 0.1981(6) 0.3734(3) -0.0477(2) 0.0249(13) Uani 1 1 d .
C25B C 0.5080(6) 0.3029(3) -0.0771(2) 0.0304(14) Uani 1 1 d .
H25G H 0.4156 0.3037 -0.1000 0.046 Uiso 1 1 calc R
H25H H 0.5444 0.2588 -0.0880 0.046 Uiso 1 1 calc R
H25I H 0.5740 0.3403 -0.0849 0.046 Uiso 1 1 calc R
C26B C 0.2155(6) 0.1819(3) -0.0312(2) 0.0315(15) Uani 1 1 d .
H26B H 0.3098 0.1935 -0.0066 0.038 Uiso 1 1 calc R
C27B C 0.1151(7) 0.1486(3) 0.0054(3) 0.0454(18) Uani 1 1 d .
H27G H 0.0993 0.1824 0.0381 0.068 Uiso 1 1 calc R
H27H H 0.1568 0.1098 0.0205 0.068 Uiso 1 1 calc R
H27I H 0.0248 0.1320 -0.0189 0.068 Uiso 1 1 calc R
C28B C 0.2350(7) 0.1324(3) -0.0850(3) 0.0419(17) Uani 1 1 d .
H28G H 0.1437 0.1194 -0.1095 0.063 Uiso 1 1 calc R
H28H H 0.2726 0.0912 -0.0728 0.063 Uiso 1 1 calc R
H28I H 0.3014 0.1548 -0.1072 0.063 Uiso 1 1 calc R
C29B C 0.2873(6) 0.4428(3) -0.0314(3) 0.0312(15) Uani 1 1 d .
H29B H 0.3749 0.4360 -0.0057 0.037 Uiso 1 1 calc R
C30B C 0.3319(7) 0.4688(4) -0.0861(3) 0.0504(19) Uani 1 1 d .
H30G H 0.3839 0.4347 -0.1067 0.076 Uiso 1 1 calc R
H30H H 0.3928 0.5122 -0.0748 0.076 Uiso 1 1 calc R
H30I H 0.2477 0.4762 -0.1119 0.076 Uiso 1 1 calc R
C31B C 0.2112(7) 0.4959(3) 0.0022(3) 0.0520(19) Uani 1 1 d .
H31G H 0.1245 0.5033 -0.0220 0.078 Uiso 1 1 calc R
H31H H 0.2727 0.5392 0.0124 0.078 Uiso 1 1 calc R
H31I H 0.1869 0.4795 0.0380 0.078 Uiso 1 1 calc R
C32 C 0.6127(8) 0.1195(2) 0.0378(3) 0.094(4) Uani 1 1 d D
H32A H 0.6750 0.1575 0.0628 0.112 Uiso 1 1 calc R
H32B H 0.5176 0.1196 0.0504 0.112 Uiso 1 1 calc R
Cl1 Cl 0.6774(3) 0.04312(10) 0.04798(10) 0.0993(10) Uani 1 1 d D
Cl2 Cl 0.6007(2) 0.13431(11) -0.03400(9) 0.0700(6) Uani 1 1 d .
C33 C 0.5873(9) 0.4421(5) 0.54989(17) 0.137(4) Uani 1 1 d DU
H33A H 0.6105 0.4924 0.5531 0.164 Uiso 1 1 calc R
H33B H 0.4843 0.4323 0.5369 0.164 Uiso 1 1 calc R
Cl3 Cl 0.6192(3) 0.42064(14) 0.61858(13) 0.1133(10) Uani 1 1 d D
Cl4 Cl 0.6722(3) 0.40405(14) 0.49546(12) 0.1127(10) Uani 1 1 d D

loop_
_atom_site_aniso_label
_atom_site_aniso_U_11
_atom_site_aniso_U_22
_atom_site_aniso_U_33
_atom_site_aniso_U_23
_atom_site_aniso_U_13
_atom_site_aniso_U_12
Ti1 0.0214(6) 0.0253(6) 0.0279(6) 0.0007(5) 0.0029(5) 0.0052(5)
F1 0.038(2) 0.0320(19) 0.0294(19) 0.0030(15) 0.0104(16) 0.0050(16)
F2 0.024(2) 0.037(2) 0.062(2) -0.0003(18) 0.0006(18) 0.0089(16)
F3 0.049(2) 0.034(2) 0.0257(18) 0.0023(15) 0.0006(16) 0.0077(17)
O1 0.022(2) 0.023(2) 0.033(2) -0.0011(17) 0.0022(18) 0.0054(17)
N1 0.022(3) 0.027(3) 0.021(2) 0.006(2) 0.004(2) 0.008(2)
N2 0.023(3) 0.024(3) 0.022(3) 0.003(2) 0.003(2) 0.001(2)
C1 0.030(3) 0.030(3) 0.015(3) 0.001(2) 0.008(2) 0.012(3)
C2 0.022(3) 0.028(3) 0.022(3) -0.001(2) 0.007(2) 0.007(3)
C3 0.018(3) 0.038(4) 0.038(4) 0.002(3) 0.005(3) 0.006(3)
C4 0.028(4) 0.038(4) 0.044(4) 0.011(3) 0.004(3) 0.017(3)
C5 0.041(4) 0.024(3) 0.035(4) 0.005(3) 0.014(3) 0.010(3)
C6 0.030(3) 0.023(3) 0.023(3) 0.001(2) 0.006(3) 0.005(3)
C7 0.028(3) 0.029(3) 0.025(3) 0.009(3) 0.009(3) 0.008(3)
C8 0.028(4) 0.029(3) 0.030(3) 0.005(3) 0.005(3) 0.004(3)
C9 0.042(4) 0.035(4) 0.023(3) 0.003(3) -0.005(3) 0.004(3)
C10 0.028(4) 0.042(4) 0.043(4) 0.022(3) 0.001(3) 0.002(3)
C11 0.036(4) 0.037(4) 0.043(4) 0.008(3) 0.011(3) 0.013(3)
C12 0.027(4) 0.025(3) 0.037(4) 0.001(3) 0.004(3) 0.001(3)
C13 0.028(3) 0.036(4) 0.017(3) 0.004(2) 0.004(3) 0.010(3)
C14 0.020(3) 0.038(4) 0.025(3) 0.004(3) 0.006(3) 0.011(3)
C15 0.025(3) 0.041(4) 0.035(4) 0.009(3) 0.008(3) 0.007(3)
C16 0.030(4) 0.032(3) 0.024(3) 0.007(3) 0.001(3) 0.004(3)
C17 0.024(3) 0.032(3) 0.015(3) 0.007(2) 0.004(2) 0.007(3)
C18 0.030(4) 0.025(3) 0.021(3) 0.002(2) 0.004(3) 0.002(3)
C19 0.022(3) 0.021(3) 0.030(3) 0.005(2) 0.007(3) 0.005(2)
C20 0.035(4) 0.024(3) 0.027(3) 0.003(3) 0.006(3) 0.005(3)
C21 0.036(4) 0.035(4) 0.034(4) -0.001(3) 0.012(3) 0.011(3)
C22 0.027(4) 0.027(3) 0.043(4) 0.001(3) 0.009(3) 0.008(3)
C23 0.026(3) 0.029(3) 0.034(4) 0.005(3) -0.006(3) 0.003(3)
C24 0.021(3) 0.020(3) 0.029(3) 0.008(2) 0.003(3) 0.002(2)
C25 0.034(4) 0.026(3) 0.051(4) 0.004(3) 0.009(3) 0.002(3)
C26 0.052(4) 0.035(4) 0.020(3) 0.002(3) -0.001(3) 0.011(3)
C27 0.082(6) 0.040(4) 0.038(4) 0.016(3) 0.010(4) 0.005(4)
C28 0.060(5) 0.044(4) 0.042(4) 0.006(3) -0.014(4) 0.011(4)
C29 0.031(4) 0.029(3) 0.023(3) 0.005(3) -0.003(3) 0.007(3)
C30 0.082(6) 0.043(4) 0.037(4) 0.001(3) 0.020(4) -0.013(4)
C31 0.041(4) 0.074(5) 0.043(4) -0.001(4) -0.007(3) -0.018(4)
Ti1A 0.0217(6) 0.0447(7) 0.0215(6) 0.0052(5) 0.0017(5) 0.0059(5)
F1A 0.040(2) 0.039(2) 0.033(2) 0.0047(16) 0.0008(17) 0.0087(17)
F2A 0.023(2) 0.077(3) 0.034(2) 0.0108(19) 0.0033(16) 0.0102(18)
F3A 0.044(2) 0.046(2) 0.036(2) 0.0099(17) 0.0034(18) -0.0031(18)
O1A 0.016(2) 0.051(3) 0.023(2) 0.0039(19) 0.0009(17) 0.0061(19)
N1A 0.018(3) 0.030(3) 0.023(3) 0.004(2) 0.003(2) 0.003(2)
N2A 0.020(3) 0.034(3) 0.022(3) 0.004(2) 0.001(2) 0.001(2)
C1A 0.021(3) 0.021(3) 0.027(3) 0.003(2) -0.005(3) -0.001(2)
C2A 0.021(3) 0.028(3) 0.023(3) 0.001(2) 0.002(3) 0.005(3)
C3A 0.022(3) 0.035(4) 0.031(3) -0.001(3) 0.002(3) 0.006(3)
C4A 0.019(3) 0.040(4) 0.027(3) 0.006(3) -0.010(3) -0.001(3)
C5A 0.027(3) 0.028(3) 0.022(3) 0.004(2) -0.003(3) 0.001(3)
C6A 0.020(3) 0.018(3) 0.030(3) 0.006(2) -0.001(3) -0.001(2)
C7A 0.022(3) 0.022(3) 0.029(3) 0.008(2) -0.001(3) 0.000(3)
C8A 0.019(3) 0.033(3) 0.029(3) 0.005(3) 0.004(3) 0.002(3)
C9A 0.042(4) 0.036(4) 0.023(3) 0.006(3) 0.009(3) 0.008(3)
C10A 0.022(3) 0.044(4) 0.029(3) 0.018(3) 0.002(3) 0.008(3)
C11A 0.025(3) 0.034(4) 0.034(4) 0.007(3) -0.001(3) 0.000(3)
C12A 0.029(4) 0.025(3) 0.032(3) 0.005(3) 0.005(3) 0.001(3)
C13A 0.021(3) 0.025(3) 0.031(3) 0.005(3) 0.002(3) 0.002(3)
C14A 0.023(3) 0.036(4) 0.039(4) 0.010(3) 0.009(3) 0.005(3)
C15A 0.022(3) 0.041(4) 0.033(4) 0.006(3) 0.008(3) 0.007(3)
C16A 0.031(4) 0.033(4) 0.033(4) 0.007(3) 0.009(3) 0.003(3)
C17A 0.018(3) 0.025(3) 0.032(3) 0.006(3) 0.005(3) 0.002(3)
C18A 0.029(4) 0.031(3) 0.025(3) 0.006(3) -0.001(3) 0.007(3)
C19A 0.023(3) 0.048(4) 0.019(3) 0.003(3) 0.008(3) 0.007(3)
C20A 0.021(3) 0.050(4) 0.022(3) 0.005(3) 0.003(3) 0.005(3)
C21A 0.033(4) 0.062(5) 0.018(3) 0.006(3) 0.007(3) 0.016(3)
C22A 0.023(4) 0.068(5) 0.023(3) -0.001(3) 0.003(3) -0.001(3)
C23A 0.034(4) 0.049(4) 0.025(3) -0.005(3) 0.005(3) 0.001(3)
C24A 0.023(3) 0.045(4) 0.022(3) 0.000(3) 0.006(3) 0.001(3)
C25A 0.028(4) 0.053(4) 0.021(3) 0.003(3) 0.004(3) 0.005(3)
C26A 0.034(4) 0.042(4) 0.026(3) 0.007(3) -0.002(3) 0.006(3)
C27A 0.046(4) 0.048(4) 0.048(4) 0.003(3) 0.009(4) 0.009(4)
C28A 0.056(5) 0.074(6) 0.037(4) 0.020(4) -0.006(4) 0.000(4)
C29A 0.038(4) 0.045(4) 0.031(4) -0.005(3) 0.001(3) -0.003(3)
C30A 0.058(5) 0.039(4) 0.037(4) -0.001(3) 0.009(4) 0.003(3)
C31A 0.057(5) 0.073(6) 0.056(5) 0.020(4) 0.018(4) 0.009(4)
Ti1B 0.0169(6) 0.0314(6) 0.0185(5) 0.0056(4) 0.0002(4) -0.0007(5)
F1B 0.038(2) 0.0328(19) 0.0266(18) 0.0124(15) -0.0010(15) -0.0072(16)
F2B 0.0191(18) 0.060(2) 0.0295(19) 0.0083(17) 0.0012(15) -0.0026(16)
F3B 0.033(2) 0.0317(19) 0.0312(19) 0.0056(15) 0.0076(16) 0.0066(15)
O1B 0.018(2) 0.040(2) 0.020(2) 0.0047(17) -0.0033(17) -0.0034(18)
N1B 0.014(2) 0.025(3) 0.024(3) 0.004(2) -0.001(2) 0.000(2)
N2B 0.015(2) 0.020(2) 0.021(2) 0.0033(19) 0.001(2) 0.003(2)
C1B 0.022(3) 0.024(3) 0.028(3) 0.003(2) -0.002(3) -0.001(3)
C2B 0.020(3) 0.025(3) 0.025(3) 0.004(2) 0.000(2) 0.007(2)
C3B 0.021(3) 0.034(4) 0.033(4) -0.007(3) -0.001(3) -0.002(3)
C4B 0.017(3) 0.052(4) 0.033(4) -0.015(3) -0.008(3) 0.004(3)
C5B 0.021(3) 0.045(4) 0.022(3) -0.008(3) -0.007(3) 0.006(3)
C6B 0.018(3) 0.023(3) 0.024(3) 0.003(2) -0.002(2) 0.001(2)
C7B 0.020(3) 0.022(3) 0.028(3) 0.001(2) 0.000(3) -0.001(2)
C8B 0.038(4) 0.042(4) 0.032(4) 0.009(3) 0.003(3) 0.019(3)
C9B 0.062(5) 0.046(4) 0.024(3) 0.014(3) 0.017(3) 0.020(4)
C10B 0.030(4) 0.047(4) 0.033(4) 0.003(3) 0.013(3) 0.006(3)
C11B 0.024(4) 0.050(4) 0.036(4) 0.007(3) -0.001(3) 0.008(3)
C12B 0.027(3) 0.040(4) 0.021(3) 0.007(3) 0.003(3) 0.000(3)
C13B 0.018(3) 0.027(3) 0.025(3) 0.010(2) 0.001(2) 0.004(3)
C14B 0.018(3) 0.034(4) 0.029(3) 0.000(3) -0.003(3) 0.001(3)
C15B 0.019(3) 0.039(4) 0.044(4) 0.003(3) 0.010(3) 0.010(3)
C16B 0.023(3) 0.039(4) 0.026(3) 0.005(3) 0.007(3) 0.004(3)
C17B 0.021(3) 0.025(3) 0.022(3) 0.006(2) 0.005(2) 0.003(2)
C18B 0.019(3) 0.021(3) 0.027(3) 0.007(2) -0.001(3) 0.000(2)
C19B 0.016(3) 0.033(3) 0.016(3) 0.005(2) 0.001(2) 0.007(3)
C20B 0.020(3) 0.028(3) 0.021(3) 0.002(2) 0.000(2) 0.000(3)
C21B 0.025(3) 0.035(4) 0.026(3) 0.000(3) 0.000(3) -0.002(3)
C22B 0.014(3) 0.058(4) 0.021(3) 0.004(3) -0.002(2) 0.008(3)
C23B 0.026(3) 0.042(4) 0.027(3) 0.016(3) 0.005(3) 0.011(3)
C24B 0.025(3) 0.031(3) 0.018(3) 0.007(2) 0.000(3) -0.001(3)
C25B 0.024(3) 0.047(4) 0.019(3) 0.004(3) -0.003(3) 0.004(3)
C26B 0.036(4) 0.026(3) 0.028(3) 0.001(3) -0.005(3) -0.005(3)
C27B 0.052(5) 0.047(4) 0.035(4) 0.012(3) 0.002(3) -0.010(4)
C28B 0.045(4) 0.037(4) 0.042(4) 0.002(3) 0.001(3) 0.001(3)
C29B 0.031(4) 0.029(3) 0.034(4) 0.013(3) -0.002(3) 0.004(3)
C30B 0.050(5) 0.054(5) 0.050(5) 0.019(4) 0.009(4) -0.007(4)
C31B 0.062(5) 0.038(4) 0.054(5) -0.001(3) 0.006(4) 0.011(4)
C32 0.128(8) 0.111(8) 0.025(4) 0.022(4) -0.006(5) -0.075(6)
Cl1 0.149(2) 0.0439(13) 0.0882(17) 0.0154(12) -0.0540(16) 0.0030(14)
Cl2 0.0854(16) 0.0700(14) 0.0551(13) 0.0092(11) 0.0073(11) 0.0135(12)
C33 0.096(7) 0.154(8) 0.204(9) 0.145(7) 0.026(6) 0.055(6)
Cl3 0.097(2) 0.097(2) 0.133(3) -0.0154(18) 0.0154(18) -0.0150(16)
Cl4 0.137(3) 0.094(2) 0.097(2) 0.0425(16) -0.0299(18) -0.0295(18)

loop_
_atom_type_symbol
_atom_type_description
_atom_type_scat_dispersion_real
_atom_type_scat_dispersion_imag
_atom_type_scat_source
C C 0.0033 0.0016 'International Tables Vol C Tables 4.2.6.8 and 6.1.1.4'
H H 0.0000 0.0000 'International Tables Vol C Tables 4.2.6.8 and 6.1.1.4'
N N 0.0061 0.0033 'International Tables Vol C Tables 4.2.6.8 and 6.1.1.4'
O O 0.0106 0.0060 'International Tables Vol C Tables 4.2.6.8 and 6.1.1.4'
F F 0.0171 0.0103 'International Tables Vol C Tables 4.2.6.8 and 6.1.1.4'
Ti Ti 0.2776 0.4457 'International Tables Vol C Tables 4.2.6.8 and 6.1.1.4'
Cl Cl 0.1484 0.1585 'International Tables Vol C Tables 4.2.6.8 and 6.1.1.4'

loop_
_geom_angle_atom_site_label_1
_geom_angle_atom_site_label_2
_geom_angle_atom_site_label_3
_geom_angle
F2 Ti1 O1 106.07(16)
F2 Ti1 F3 93.56(16)
O1 Ti1 F3 93.29(16)
F2 Ti1 F1 94.30(16)
O1 Ti1 F1 94.04(16)
F3 Ti1 F1 167.34(15)
F2 Ti1 N2 96.98(16)
O1 Ti1 N2 156.90(17)
F3 Ti1 N2 83.63(15)
F1 Ti1 N2 85.58(15)
F2 Ti1 N1 170.56(16)
O1 Ti1 N1 83.23(16)
F3 Ti1 N1 84.15(16)
F1 Ti1 N1 86.49(15)
N2 Ti1 N1 73.69(17)
C1 O1 Ti1 137.8(3)
C17 N1 C13 118.6(5)
C17 N1 Ti1 114.3(3)
C13 N1 Ti1 126.4(4)
C18 N2 C19 120.1(5)
C18 N2 Ti1 117.8(4)
C19 N2 Ti1 122.1(3)
O1 C1 C6 117.3(5)
O1 C1 C2 120.8(5)
C6 C1 C2 121.9(5)
C3 C2 C1 116.4(5)
C3 C2 C13 120.3(5)
C1 C2 C13 123.2(5)
C4 C3 C2 123.6(6)
C4 C3 H3 118.2
C2 C3 H3 118.2
C3 C4 C5 118.6(5)
C3 C4 H4 120.7
C5 C4 H4 120.7
C6 C5 C4 120.8(6)
C6 C5 H5 119.6
C4 C5 H5 119.6
C5 C6 C1 118.7(5)
C5 C6 C7 119.5(5)
C1 C6 C7 121.7(5)
C8 C7 C12 118.9(6)
C8 C7 C6 121.3(5)
C12 C7 C6 119.8(5)
C7 C8 C9 120.9(6)
C7 C8 H8 119.5
C9 C8 H8 119.5
C10 C9 C8 119.9(6)
C10 C9 H9 120.1
C8 C9 H9 120.1
C9 C10 C11 120.2(6)
C9 C10 H10 119.9
C11 C10 H10 119.9
C12 C11 C10 120.6(6)
C12 C11 H11 119.7
C10 C11 H11 119.7
C11 C12 C7 119.5(6)
C11 C12 H12 120.3
C7 C12 H12 120.3
N1 C13 C14 119.5(5)
N1 C13 C2 120.1(5)
C14 C13 C2 120.4(5)
C15 C14 C13 121.4(5)
C15 C14 H14 119.3
C13 C14 H14 119.3
C16 C15 C14 118.8(6)
C16 C15 H15 120.6
C14 C15 H15 120.6
C15 C16 C17 118.5(6)
C15 C16 H16 120.8
C17 C16 H16 120.8
N1 C17 C16 123.1(5)
N1 C17 C18 115.4(5)
C16 C17 C18 121.4(5)
N2 C18 C17 117.1(5)
N2 C18 C25 124.4(5)
C17 C18 C25 118.5(5)
C24 C19 C20 122.6(5)
C24 C19 N2 119.2(5)
C20 C19 N2 118.1(5)
C21 C20 C19 117.1(5)
C21 C20 C26 120.3(5)
C19 C20 C26 122.6(5)
C20 C21 C22 121.8(6)
C20 C21 H21 119.1
C22 C21 H21 119.1
C23 C22 C21 119.8(5)
C23 C22 H22 120.1
C21 C22 H22 120.1
C22 C23 C24 121.3(5)
C22 C23 H23 119.3
C24 C23 H23 119.3
C23 C24 C19 117.4(5)
C23 C24 C29 119.5(5)
C19 C24 C29 123.1(5)
C18 C25 H25A 109.5
C18 C25 H25B 109.5
H25A C25 H25B 109.5
C18 C25 H25C 109.5
H25A C25 H25C 109.5
H25B C25 H25C 109.5
C20 C26 C27 110.3(5)
C20 C26 C28 111.8(5)
C27 C26 C28 110.7(5)
C20 C26 H26 108.0
C27 C26 H26 108.0
C28 C26 H26 108.0
C26 C27 H27A 109.5
C26 C27 H27B 109.5
H27A C27 H27B 109.5
C26 C27 H27C 109.5
H27A C27 H27C 109.5
H27B C27 H27C 109.5
C26 C28 H28A 109.5
C26 C28 H28B 109.5
H28A C28 H28B 109.5
C26 C28 H28C 109.5
H28A C28 H28C 109.5
H28B C28 H28C 109.5
C24 C29 C31 112.5(5)
C24 C29 C30 112.1(5)
C31 C29 C30 109.3(5)
C24 C29 H29 107.5
C31 C29 H29 107.5
C30 C29 H29 107.5
C29 C30 H30A 109.5
C29 C30 H30B 109.5
H30A C30 H30B 109.5
C29 C30 H30C 109.5
H30A C30 H30C 109.5
H30B C30 H30C 109.5
C29 C31 H31A 109.5
C29 C31 H31B 109.5
H31A C31 H31B 109.5
C29 C31 H31C 109.5
H31A C31 H31C 109.5
H31B C31 H31C 109.5
F2A Ti1A O1A 106.32(16)
F2A Ti1A F1A 94.22(16)
O1A Ti1A F1A 94.92(17)
F2A Ti1A F3A 94.52(17)
O1A Ti1A F3A 93.92(17)
F1A Ti1A F3A 165.32(16)
F2A Ti1A N2A 95.79(16)
O1A Ti1A N2A 157.88(17)
F1A Ti1A N2A 83.73(16)
F3A Ti1A N2A 83.67(16)
F2A Ti1A N1A 169.97(16)
O1A Ti1A N1A 83.70(16)
F1A Ti1A N1A 84.26(16)
F3A Ti1A N1A 85.08(16)
N2A Ti1A N1A 74.19(16)
C1A O1A Ti1A 140.9(4)
C13A N1A C17A 119.8(5)
C13A N1A Ti1A 126.4(4)
C17A N1A Ti1A 113.7(3)
C18A N2A C19A 119.3(5)
C18A N2A Ti1A 118.9(4)
C19A N2A Ti1A 121.7(3)
O1A C1A C2A 121.4(5)
O1A C1A C6A 117.0(5)
C2A C1A C6A 121.5(5)
C1A C2A C3A 117.2(5)
C1A C2A C13A 123.1(5)
C3A C2A C13A 119.6(5)
C4A C3A C2A 121.3(5)
C4A C3A H3A 116.2
C2A C3A H3A 122.3
C3A C4A C5A 121.2(5)
C3A C4A H4A 119.4
C5A C4A H4A 119.4
C4A C5A C6A 120.3(5)
C4A C5A H5A 119.8
C6A C5A H5A 119.8
C5A C6A C1A 118.4(5)
C5A C6A C7A 119.3(5)
C1A C6A C7A 122.3(5)
C12A C7A C8A 118.3(5)
C12A C7A C6A 123.3(5)
C8A C7A C6A 118.4(5)
C9A C8A C7A 120.8(5)
C9A C8A H8A 119.6
C7A C8A H8A 119.6
C8A C9A C10A 120.3(6)
C8A C9A H9A 119.9
C10A C9A H9A 119.9
C9A C10A C11A 119.9(6)
C9A C10A H10A 120.0
C11A C10A H10A 120.0
C12A C11A C10A 119.4(6)
C12A C11A H11A 120.3
C10A C11A H11A 120.3
C11A C12A C7A 121.3(6)
C11A C12A H12A 119.4
C7A C12A H12A 119.4
N1A C13A C14A 119.0(5)
N1A C13A C2A 122.0(5)
C14A C13A C2A 118.9(5)
C15A C14A C13A 121.5(5)
C15A C14A H13A 112.5
C13A C14A H13A 126.0
C14A C15A C16A 119.1(6)
C14A C15A H15A 120.5
C16A C15A H15A 120.5
C15A C16A C17A 118.5(6)
C15A C16A H16A 120.7
C17A C16A H16A 120.7
N1A C17A C16A 122.1(5)
N1A C17A C18A 117.0(5)
C16A C17A C18A 120.9(5)
N2A C18A C17A 115.9(5)
N2A C18A C25A 124.4(5)
C17A C18A C25A 119.7(5)
C24A C19A C20A 122.6(5)
C24A C19A N2A 119.0(5)
C20A C19A N2A 118.4(5)
C21A C20A C19A 116.5(6)
C21A C20A C26A 120.6(5)
C19A C20A C26A 122.9(5)
C22A C21A C20A 121.6(6)
C22A C21A H21A 119.2
C20A C21A H21A 119.2
C21A C22A C23A 120.1(6)
C21A C22A H22A 120.0
C23A C22A H22A 120.0
C22A C23A C24A 121.9(6)
C22A C23A H23A 119.1
C24A C23A H23A 119.1
C23A C24A C19A 117.3(6)
C23A C24A C29A 119.3(6)
C19A C24A C29A 123.3(5)
C18A C25A H25D 109.5
C18A C25A H25E 109.5
H25D C25A H25E 109.5
C18A C25A H25F 109.5
H25D C25A H25F 109.5
H25E C25A H25F 109.5
C27A C26A C20A 110.9(5)
C27A C26A C28A 110.5(5)
C20A C26A C28A 111.1(5)
C27A C26A H26A 108.1
C20A C26A H26A 108.1
C28A C26A H26A 108.1
C26A C27A H27D 109.5
C26A C27A H27E 109.5
H27D C27A H27E 109.5
C26A C27A H27F 109.5
H27D C27A H27F 109.5
H27E C27A H27F 109.5
C26A C28A H28D 109.5
C26A C28A H28E 109.5
H28D C28A H28E 109.5
C26A C28A H28F 109.5
H28D C28A H28F 109.5
H28E C28A H28F 109.5
C31A C29A C24A 111.4(5)
C31A C29A C30A 109.8(5)
C24A C29A C30A 111.5(5)
C31A C29A H29A 108.0
C24A C29A H29A 108.0
C30A C29A H29A 108.0
C29A C30A H30D 109.5
C29A C30A H30E 109.5
H30D C30A H30E 109.5
C29A C30A H30F 109.5
H30D C30A H30F 109.5
H30E C30A H30F 109.5
C29A C31A H31D 109.5
C29A C31A H31E 109.5
H31D C31A H31E 109.5
C29A C31A H31F 109.5
H31D C31A H31F 109.5
H31E C31A H31F 109.5
F2B Ti1B O1B 106.26(16)
F2B Ti1B F3B 93.88(15)
O1B Ti1B F3B 94.94(16)
F2B Ti1B F1B 94.79(15)
O1B Ti1B F1B 94.28(15)
F3B Ti1B F1B 165.06(14)
F2B Ti1B N2B 95.45(15)
O1B Ti1B N2B 158.28(16)
F3B Ti1B N2B 82.93(15)
F1B Ti1B N2B 84.15(14)
F2B Ti1B N1B 169.32(16)
O1B Ti1B N1B 84.39(16)
F3B Ti1B N1B 85.69(15)
F1B Ti1B N1B 83.53(15)
N2B Ti1B N1B 73.90(16)
C1B O1B Ti1B 139.6(3)
C13B N1B C17B 119.3(5)
C13B N1B Ti1B 125.5(4)
C17B N1B Ti1B 114.6(3)
C18B N2B C19B 120.2(4)
C18B N2B Ti1B 118.7(4)
C19B N2B Ti1B 121.1(3)
O1B C1B C2B 120.6(5)
O1B C1B C6B 118.3(5)
C2B C1B C6B 121.1(5)
C3B C2B C1B 117.7(5)
C3B C2B C13B 118.4(5)
C1B C2B C13B 123.9(5)
C4B C3B C2B 121.5(5)
C4B C3B H3B 119.2
C2B C3B H3B 119.2
C5B C4B C3B 120.2(5)
C5B C4B H4B 119.9
C3B C4B H4B 119.9
C4B C5B C6B 121.8(5)
C4B C5B H5B 119.1
C6B C5B H5B 119.1
C5B C6B C1B 117.6(5)
C5B C6B C7B 119.8(5)
C1B C6B C7B 122.7(5)
C8B C7B C12B 118.4(5)
C8B C7B C6B 120.0(5)
C12B C7B C6B 121.6(5)
C9B C8B C7B 121.4(6)
C9B C8B H8B 119.3
C7B C8B H8B 119.3
C8B C9B C10B 119.6(6)
C8B C9B H9B 120.2
C10B C9B H9B 120.2
C11B C10B C9B 118.9(6)
C11B C10B H10B 120.5
C9B C10B H10B 120.5
C12B C11B C10B 120.6(6)
C12B C11B H11B 119.7
C10B C11B H11B 119.7
C11B C12B C7B 121.1(5)
C11B C12B H12B 119.4
C7B C12B H12B 119.4
N1B C13B C14B 119.1(5)
N1B C13B C2B 120.5(5)
C14B C13B C2B 120.4(5)
C15B C14B C13B 121.9(5)
C15B C14B H14B 119.1
C13B C14B H14B 119.1
C14B C15B C16B 117.9(5)
C14B C15B H15B 121.1
C16B C15B H15B 121.1
C17B C16B C15B 119.1(5)
C17B C16B H16B 120.5
C15B C16B H16B 120.5
N1B C17B C16B 122.6(5)
N1B C17B C18B 115.0(5)
C16B C17B C18B 122.4(5)
N2B C18B C17B 116.7(5)
N2B C18B C25B 125.6(5)
C17B C18B C25B 117.8(5)
C20B C19B C24B 122.0(5)
C20B C19B N2B 118.5(5)
C24B C19B N2B 119.5(5)
C21B C20B C19B 116.8(5)
C21B C20B C26B 120.3(5)
C19B C20B C26B 122.9(5)
C22B C21B C20B 121.7(5)
C22B C21B H21B 119.2
C20B C21B H21B 119.2
C21B C22B C23B 120.3(5)
C21B C22B H22B 119.8
C23B C22B H22B 119.8
C22B C23B C24B 121.5(5)
C22B C23B H23B 119.2
C24B C23B H23B 119.2
C23B C24B C19B 117.7(5)
C23B C24B C29B 120.1(5)
C19B C24B C29B 122.2(5)
C18B C25B H25G 109.5
C18B C25B H25H 109.5
H25G C25B H25H 109.5
C18B C25B H25I 109.5
H25G C25B H25I 109.5
H25H C25B H25I 109.5
C20B C26B C28B 111.0(5)
C20B C26B C27B 111.3(5)
C28B C26B C27B 111.2(5)
C20B C26B H26B 107.7
C28B C26B H26B 107.7
C27B C26B H26B 107.7
C26B C27B H27G 109.5
C26B C27B H27H 109.5
H27G C27B H27H 109.5
C26B C27B H27I 109.5
H27G C27B H27I 109.5
H27H C27B H27I 109.5
C26B C28B H28G 109.5
C26B C28B H28H 109.5
H28G C28B H28H 109.5
C26B C28B H28I 109.5
H28G C28B H28I 109.5
H28H C28B H28I 109.5
C31B C29B C24B 112.2(5)
C31B C29B C30B 110.3(5)
C24B C29B C30B 110.5(5)
C31B C29B H29B 107.9
C24B C29B H29B 107.9
C30B C29B H29B 107.9
C29B C30B H30G 109.5
C29B C30B H30H 109.5
H30G C30B H30H 109.5
C29B C30B H30I 109.5
H30G C30B H30I 109.5
H30H C30B H30I 109.5
C29B C31B H31G 109.5
C29B C31B H31H 109.5
H31G C31B H31H 109.5
C29B C31B H31I 109.5
H31G C31B H31I 109.5
H31H C31B H31I 109.5
Cl1 C32 Cl2 113.1(3)
Cl1 C32 H32A 109.0
Cl2 C32 H32A 109.0
Cl1 C32 H32B 109.0
Cl2 C32 H32B 109.0
H32A C32 H32B 107.8
Cl3 C33 Cl4 119.4(3)
Cl3 C33 H33A 107.5
Cl4 C33 H33A 107.5
Cl3 C33 H33B 107.5
Cl4 C33 H33B 107.5
H33A C33 H33B 107.0

loop_
_geom_bond_atom_site_label_1
_geom_bond_atom_site_label_2
_geom_bond_distance
Ti1 F2 1.793(3)
Ti1 O1 1.808(4)
Ti1 F3 1.832(3)
Ti1 F1 1.835(3)
Ti1 N2 2.197(4)
Ti1 N1 2.232(4)
O1 C1 1.350(6)
N1 C17 1.354(7)
N1 C13 1.357(7)
N2 C18 1.279(7)
N2 C19 1.461(6)
C1 C6 1.397(7)
C1 C2 1.411(7)
C2 C3 1.376(7)
C2 C13 1.478(8)
C3 C4 1.376(8)
C3 H3 0.9500
C4 C5 1.396(8)
C4 H4 0.9500
C5 C6 1.381(7)
C5 H5 0.9500
C6 C7 1.482(8)
C7 C8 1.376(7)
C7 C12 1.401(7)
C8 C9 1.395(8)
C8 H8 0.9500
C9 C10 1.351(8)
C9 H9 0.9500
C10 C11 1.389(8)
C10 H10 0.9500
C11 C12 1.379(8)
C11 H11 0.9500
C12 H12 0.9500
C13 C14 1.385(7)
C14 C15 1.372(8)
C14 H14 0.9500
C15 C16 1.371(8)
C15 H15 0.9500
C16 C17 1.376(7)
C16 H16 0.9500
C17 C18 1.490(7)
C18 C25 1.493(7)
C19 C24 1.393(7)
C19 C20 1.416(7)
C20 C21 1.375(7)
C20 C26 1.506(8)
C21 C22 1.387(8)
C21 H21 0.9500
C22 C23 1.381(8)
C22 H22 0.9500
C23 C24 1.391(7)
C23 H23 0.9500
C24 C29 1.522(7)
C25 H25A 0.9800
C25 H25B 0.9800
C25 H25C 0.9800
C26 C27 1.514(8)
C26 C28 1.541(8)
C26 H26 1.0000
C27 H27A 0.9800
C27 H27B 0.9800
C27 H27C 0.9800
C28 H28A 0.9800
C28 H28B 0.9800
C28 H28C 0.9800
C29 C31 1.525(8)
C29 C30 1.536(8)
C29 H29 1.0000
C30 H30A 0.9800
C30 H30B 0.9800
C30 H30C 0.9800
C31 H31A 0.9800
C31 H31B 0.9800
C31 H31C 0.9800
Ti1A F2A 1.801(3)
Ti1A O1A 1.803(4)
Ti1A F1A 1.827(3)
Ti1A F3A 1.829(4)
Ti1A N2A 2.193(4)
Ti1A N1A 2.233(4)
O1A C1A 1.344(6)
N1A C13A 1.343(6)
N1A C17A 1.369(7)
N2A C18A 1.290(7)
N2A C19A 1.450(7)
C1A C2A 1.397(7)
C1A C6A 1.412(7)
C2A C3A 1.407(7)
C2A C13A 1.491(7)
C3A C4A 1.358(7)
C3A H3A 0.8487
C4A C5A 1.373(8)
C4A H4A 0.9500
C5A C6A 1.390(7)
C5A H5A 0.9500
C6A C7A 1.487(7)
C7A C12A 1.384(7)
C7A C8A 1.404(7)
C8A C9A 1.374(8)
C8A H8A 0.9500
C9A C10A 1.379(8)
C9A H9A 0.9500
C10A C11A 1.396(8)
C10A H10A 0.9500
C11A C12A 1.383(8)
C11A H11A 0.9500
C12A H12A 0.9500
C13A C14A 1.411(7)
C14A C15A 1.367(8)
C14A H13A 0.9158
C15A C16A 1.381(7)
C15A H15A 0.9500
C16A C17A 1.391(7)
C16A H16A 0.9500
C17A C18A 1.483(7)
C18A C25A 1.490(7)
C19A C24A 1.405(8)
C19A C20A 1.410(8)
C20A C21A 1.406(7)
C20A C26A 1.531(8)
C21A C22A 1.372(8)
C21A H21A 0.9500
C22A C23A 1.378(8)
C22A H22A 0.9500
C23A C24A 1.382(8)
C23A H23A 0.9500
C24A C29A 1.524(8)
C25A H25D 0.9800
C25A H25E 0.9800
C25A H25F 0.9800
C26A C27A 1.517(8)
C26A C28A 1.540(8)
C26A H26A 1.0000
C27A H27D 0.9800
C27A H27E 0.9800
C27A H27F 0.9800
C28A H28D 0.9800
C28A H28E 0.9800
C28A H28F 0.9800
C29A C31A 1.524(9)
C29A C30A 1.534(8)
C29A H29A 1.0000
C30A H30D 0.9800
C30A H30E 0.9800
C30A H30F 0.9800
C31A H31D 0.9800
C31A H31E 0.9800
C31A H31F 0.9800
Ti1B F2B 1.796(3)
Ti1B O1B 1.815(4)
Ti1B F3B 1.824(3)
Ti1B F1B 1.846(3)
Ti1B N2B 2.188(4)
Ti1B N1B 2.217(4)
O1B C1B 1.334(6)
N1B C13B 1.357(6)
N1B C17B 1.364(6)
N2B C18B 1.270(6)
N2B C19B 1.449(6)
C1B C2B 1.404(7)
C1B C6B 1.427(7)
C2B C3B 1.404(7)
C2B C13B 1.489(7)
C3B C4B 1.377(8)
C3B H3B 0.9500
C4B C5B 1.365(8)
C4B H4B 0.9500
C5B C6B 1.395(7)
C5B H5B 0.9500
C6B C7B 1.472(7)
C7B C8B 1.382(7)
C7B C12B 1.390(7)
C8B C9B 1.378(8)
C8B H8B 0.9500
C9B C10B 1.401(8)
C9B H9B 0.9500
C10B C11B 1.388(8)
C10B H10B 0.9500
C11B C12B 1.366(8)
C11B H11B 0.9500
C12B H12B 0.9500
C13B C14B 1.387(7)
C14B C15B 1.379(8)
C14B H14B 0.9500
C15B C16B 1.393(7)
C15B H15B 0.9500
C16B C17B 1.364(7)
C16B H16B 0.9500
C17B C18B 1.495(7)
C18B C25B 1.503(7)
C19B C20B 1.407(7)
C19B C24B 1.412(7)
C20B C21B 1.399(7)
C20B C26B 1.514(7)
C21B C22B 1.369(8)
C21B H21B 0.9500
C22B C23B 1.373(8)
C22B H22B 0.9500
C23B C24B 1.379(7)
C23B H23B 0.9500
C24B C29B 1.525(7)
C25B H25G 0.9800
C25B H25H 0.9800
C25B H25I 0.9800
C26B C28B 1.523(8)
C26B C27B 1.524(8)
C26B H26B 1.0000
C27B H27G 0.9800
C27B H27H 0.9800
C27B H27I 0.9800
C28B H28G 0.9800
C28B H28H 0.9800
C28B H28I 0.9800
C29B C31B 1.513(8)
C29B C30B 1.532(8)
C29B H29B 1.0000
C30B H30G 0.9800
C30B H30H 0.9800
C30B H30I 0.9800
C31B H31G 0.9800
C31B H31H 0.9800
C31B H31I 0.9800
C32 Cl1 1.7134(11)
C32 Cl2 1.730(7)
C32 H32A 0.9900
C32 H32B 0.9900
C33 Cl3 1.7103(11)
C33 Cl4 1.7120(11)
C33 H33A 0.9900
C33 H33B 0.9900

loop_
_geom_torsion_atom_site_label_1
_geom_torsion_atom_site_label_2
_geom_torsion_atom_site_label_3
_geom_torsion_atom_site_label_4
_geom_torsion
F2 Ti1 O1 C1 151.3(5)
F3 Ti1 O1 C1 -114.1(5)
F1 Ti1 O1 C1 55.6(5)
N2 Ti1 O1 C1 -32.6(8)
N1 Ti1 O1 C1 -30.4(5)
O1 Ti1 N1 C17 -167.6(4)
F3 Ti1 N1 C17 -73.6(4)
F1 Ti1 N1 C17 97.9(4)
N2 Ti1 N1 C17 11.5(3)
O1 Ti1 N1 C13 3.4(4)
F3 Ti1 N1 C13 97.4(4)
F1 Ti1 N1 C13 -91.1(4)
N2 Ti1 N1 C13 -177.5(4)
F2 Ti1 N2 C18 169.0(4)
O1 Ti1 N2 C18 -7.3(7)
F3 Ti1 N2 C18 76.1(4)
F1 Ti1 N2 C18 -97.2(4)
N1 Ti1 N2 C18 -9.6(4)
F2 Ti1 N2 C19 -10.1(4)
O1 Ti1 N2 C19 173.6(4)
F3 Ti1 N2 C19 -102.9(4)
F1 Ti1 N2 C19 83.7(4)
N1 Ti1 N2 C19 171.3(4)
Ti1 O1 C1 C6 -147.7(4)
Ti1 O1 C1 C2 34.9(8)
O1 C1 C2 C3 178.6(5)
C6 C1 C2 C3 1.3(8)
O1 C1 C2 C13 -2.7(8)
C6 C1 C2 C13 -180.0(5)
C1 C2 C3 C4 -0.1(9)
C13 C2 C3 C4 -178.8(5)
C2 C3 C4 C5 -1.2(9)
C3 C4 C5 C6 1.4(9)
C4 C5 C6 C1 -0.2(8)
C4 C5 C6 C7 178.4(5)
O1 C1 C6 C5 -178.6(5)
C2 C1 C6 C5 -1.2(8)
O1 C1 C6 C7 2.9(8)
C2 C1 C6 C7 -179.7(5)
C5 C6 C7 C8 53.6(8)
C1 C6 C7 C8 -127.9(6)
C5 C6 C7 C12 -123.2(6)
C1 C6 C7 C12 55.3(7)
C12 C7 C8 C9 1.4(8)
C6 C7 C8 C9 -175.4(5)
C7 C8 C9 C10 -0.4(9)
C8 C9 C10 C11 -0.4(9)
C9 C10 C11 C12 0.2(9)
C10 C11 C12 C7 0.8(9)
C8 C7 C12 C11 -1.6(8)
C6 C7 C12 C11 175.3(5)
C17 N1 C13 C14 3.5(7)
Ti1 N1 C13 C14 -167.1(4)
C17 N1 C13 C2 -174.1(5)
Ti1 N1 C13 C2 15.3(7)
C3 C2 C13 N1 160.2(5)
C1 C2 C13 N1 -18.5(8)
C3 C2 C13 C14 -17.4(8)
C1 C2 C13 C14 164.0(5)
N1 C13 C14 C15 -3.7(8)
C2 C13 C14 C15 173.9(5)
C13 C14 C15 C16 1.1(8)
C14 C15 C16 C17 1.6(8)
C13 N1 C17 C16 -0.8(8)
Ti1 N1 C17 C16 170.9(4)
C13 N1 C17 C18 176.0(4)
Ti1 N1 C17 C18 -12.3(5)
C15 C16 C17 N1 -1.8(8)
C15 C16 C17 C18 -178.3(5)
C19 N2 C18 C17 -174.5(4)
Ti1 N2 C18 C17 6.4(6)
C19 N2 C18 C25 2.6(8)
Ti1 N2 C18 C25 -176.5(4)
N1 C17 C18 N2 4.3(7)
C16 C17 C18 N2 -178.9(5)
N1 C17 C18 C25 -173.0(5)
C16 C17 C18 C25 3.8(8)
C18 N2 C19 C24 -95.0(6)
Ti1 N2 C19 C24 84.1(5)
C18 N2 C19 C20 86.2(6)
Ti1 N2 C19 C20 -94.7(5)
C24 C19 C20 C21 0.5(9)
N2 C19 C20 C21 179.2(5)
C24 C19 C20 C26 -179.9(5)
N2 C19 C20 C26 -1.2(8)
C19 C20 C21 C22 0.9(9)
C26 C20 C21 C22 -178.7(6)
C20 C21 C22 C23 -1.6(9)
C21 C22 C23 C24 1.0(9)
C22 C23 C24 C19 0.4(8)
C22 C23 C24 C29 179.7(5)
C20 C19 C24 C23 -1.1(8)
N2 C19 C24 C23 -179.8(5)
C20 C19 C24 C29 179.6(5)
N2 C19 C24 C29 0.9(8)
C21 C20 C26 C27 -59.0(7)
C19 C20 C26 C27 121.4(6)
C21 C20 C26 C28 64.6(8)
C19 C20 C26 C28 -115.0(6)
C23 C24 C29 C31 56.5(7)
C19 C24 C29 C31 -124.3(6)
C23 C24 C29 C30 -67.3(7)
C19 C24 C29 C30 112.0(6)
F2A Ti1A O1A C1A -163.8(5)
F1A Ti1A O1A C1A 100.3(6)
F3A Ti1A O1A C1A -67.9(6)
N2A Ti1A O1A C1A 14.9(9)
N1A Ti1A O1A C1A 16.7(6)
F2A Ti1A N1A C13A -178.3(9)
O1A Ti1A N1A C13A -0.9(4)
F1A Ti1A N1A C13A -96.5(4)
F3A Ti1A N1A C13A 93.6(4)
N2A Ti1A N1A C13A 178.4(5)
F2A Ti1A N1A C17A -1.5(12)
O1A Ti1A N1A C17A 175.9(4)
F1A Ti1A N1A C17A 80.3(4)
F3A Ti1A N1A C17A -89.6(4)
N2A Ti1A N1A C17A -4.8(4)
F2A Ti1A N2A C18A -176.5(4)
O1A Ti1A N2A C18A 4.8(8)
F1A Ti1A N2A C18A -82.9(4)
F3A Ti1A N2A C18A 89.6(4)
N1A Ti1A N2A C18A 2.9(4)
F2A Ti1A N2A C19A 7.3(4)
O1A Ti1A N2A C19A -171.4(5)
F1A Ti1A N2A C19A 100.9(4)
F3A Ti1A N2A C19A -86.6(4)
N1A Ti1A N2A C19A -173.3(4)
Ti1A O1A C1A C2A -23.4(9)
Ti1A O1A C1A C6A 160.9(4)
O1A C1A C2A C3A -173.0(5)
C6A C1A C2A C3A 2.5(8)
O1A C1A C2A C13A 9.5(8)
C6A C1A C2A C13A -174.9(5)
C1A C2A C3A C4A -2.0(8)
C13A C2A C3A C4A 175.5(5)
C2A C3A C4A C5A 0.3(9)
C3A C4A C5A C6A 1.0(9)
C4A C5A C6A C1A -0.5(8)
C4A C5A C6A C7A 178.8(5)
O1A C1A C6A C5A 174.5(5)
C2A C1A C6A C5A -1.3(8)
O1A C1A C6A C7A -4.9(8)
C2A C1A C6A C7A 179.4(5)
C5A C6A C7A C12A 133.9(6)
C1A C6A C7A C12A -46.8(8)
C5A C6A C7A C8A -43.2(7)
C1A C6A C7A C8A 136.2(6)
C12A C7A C8A C9A -2.5(8)
C6A C7A C8A C9A 174.7(5)
C7A C8A C9A C10A 0.7(9)
C8A C9A C10A C11A 0.8(9)
C9A C10A C11A C12A -0.5(8)
C10A C11A C12A C7A -1.3(8)
C8A C7A C12A C11A 2.8(8)
C6A C7A C12A C11A -174.3(5)
C17A N1A C13A C14A -0.7(8)
Ti1A N1A C13A C14A 175.9(4)
C17A N1A C13A C2A 177.6(5)
Ti1A N1A C13A C2A -5.7(7)
C1A C2A C13A N1A 2.6(8)
C3A C2A C13A N1A -174.7(5)
C1A C2A C13A C14A -179.1(5)
C3A C2A C13A C14A 3.6(8)
N1A C13A C14A C15A 0.6(9)
C2A C13A C14A C15A -177.7(5)
C13A C14A C15A C16A -0.3(9)
C14A C15A C16A C17A 0.0(8)
C13A N1A C17A C16A 0.4(8)
Ti1A N1A C17A C16A -176.6(4)
C13A N1A C17A C18A -176.7(5)
Ti1A N1A C17A C18A 6.3(6)
C15A C16A C17A N1A 0.0(8)
C15A C16A C17A C18A 177.0(5)
C19A N2A C18A C17A 175.7(5)
Ti1A N2A C18A C17A -0.6(7)
C19A N2A C18A C25A -1.9(9)
Ti1A N2A C18A C25A -178.2(4)
N1A C17A C18A N2A -3.9(7)
C16A C17A C18A N2A 178.9(5)
N1A C17A C18A C25A 173.8(5)
C16A C17A C18A C25A -3.4(8)
C18A N2A C19A C24A -85.2(7)
Ti1A N2A C19A C24A 91.0(5)
C18A N2A C19A C20A 96.3(6)
Ti1A N2A C19A C20A -87.5(5)
C24A C19A C20A C21A 0.4(8)
N2A C19A C20A C21A 178.8(5)
C24A C19A C20A C26A -178.3(5)
N2A C19A C20A C26A 0.2(8)
C19A C20A C21A C22A -0.4(8)
C26A C20A C21A C22A 178.3(5)
C20A C21A C22A C23A 0.2(9)
C21A C22A C23A C24A -0.1(9)
C22A C23A C24A C19A 0.1(8)
C22A C23A C24A C29A 178.8(5)
C20A C19A C24A C23A -0.2(8)
N2A C19A C24A C23A -178.6(5)
C20A C19A C24A C29A -178.9(5)
N2A C19A C24A C29A 2.7(8)
C21A C20A C26A C27A -67.4(7)
C19A C20A C26A C27A 111.2(6)
C21A C20A C26A C28A 55.9(7)
C19A C20A C26A C28A -125.6(6)
C23A C24A C29A C31A 61.9(7)
C19A C24A C29A C31A -119.4(6)
C23A C24A C29A C30A -61.2(7)
C19A C24A C29A C30A 117.5(6)
F2B Ti1B O1B C1B -158.4(5)
F3B Ti1B O1B C1B -62.9(5)
F1B Ti1B O1B C1B 105.3(5)
N2B Ti1B O1B C1B 20.4(8)
N1B Ti1B O1B C1B 22.3(5)
F2B Ti1B N1B C13B -175.8(8)
O1B Ti1B N1B C13B 0.7(4)
F3B Ti1B N1B C13B 96.1(4)
F1B Ti1B N1B C13B -94.3(4)
N2B Ti1B N1B C13B 179.9(4)
F2B Ti1B N1B C17B -4.6(11)
O1B Ti1B N1B C17B 171.9(4)
F3B Ti1B N1B C17B -92.7(4)
F1B Ti1B N1B C17B 77.0(4)
N2B Ti1B N1B C17B -8.8(3)
F2B Ti1B N2B C18B -174.4(4)
O1B Ti1B N2B C18B 6.7(7)
F3B Ti1B N2B C18B 92.3(4)
F1B Ti1B N2B C18B -80.1(4)
N1B Ti1B N2B C18B 4.8(4)
F2B Ti1B N2B C19B 6.0(4)
O1B Ti1B N2B C19B -172.8(4)
F3B Ti1B N2B C19B -87.2(4)
F1B Ti1B N2B C19B 100.3(4)
N1B Ti1B N2B C19B -174.8(4)
Ti1B O1B C1B C2B -25.5(8)
Ti1B O1B C1B C6B 156.7(4)
O1B C1B C2B C3B -179.9(5)
C6B C1B C2B C3B -2.1(8)
O1B C1B C2B C13B -0.3(8)
C6B C1B C2B C13B 177.4(5)
C1B C2B C3B C4B 1.6(8)
C13B C2B C3B C4B -177.9(5)
C2B C3B C4B C5B 0.0(9)
C3B C4B C5B C6B -1.0(9)
C4B C5B C6B C1B 0.5(8)
C4B C5B C6B C7B -178.7(5)
O1B C1B C6B C5B 178.9(5)
C2B C1B C6B C5B 1.1(8)
O1B C1B C6B C7B -1.9(8)
C2B C1B C6B C7B -179.7(5)
C5B C6B C7B C8B -49.0(8)
C1B C6B C7B C8B 131.8(6)
C5B C6B C7B C12B 128.8(6)
C1B C6B C7B C12B -50.4(8)
C12B C7B C8B C9B 1.3(9)
C6B C7B C8B C9B 179.2(5)
C7B C8B C9B C10B -1.8(10)
C8B C9B C10B C11B 0.4(9)
C9B C10B C11B C12B 1.4(9)
C10B C11B C12B C7B -1.9(9)
C8B C7B C12B C11B 0.5(9)
C6B C7B C12B C11B -177.3(5)
C17B N1B C13B C14B -6.3(7)
Ti1B N1B C13B C14B 164.6(4)
C17B N1B C13B C2B 172.5(5)
Ti1B N1B C13B C2B -16.5(7)
C3B C2B C13B N1B -161.8(5)
C1B C2B C13B N1B 18.7(8)
C3B C2B C13B C14B 17.0(8)
C1B C2B C13B C14B -162.5(5)
N1B C13B C14B C15B 5.5(8)
C2B C13B C14B C15B -173.3(5)
C13B C14B C15B C16B -1.1(9)
C14B C15B C16B C17B -2.4(8)
C13B N1B C17B C16B 2.8(8)
Ti1B N1B C17B C16B -169.0(4)
C13B N1B C17B C18B -176.6(4)
Ti1B N1B C17B C18B 11.6(6)
C15B C16B C17B N1B 1.6(8)
C15B C16B C17B C18B -179.0(5)
C19B N2B C18B C17B 179.3(4)
Ti1B N2B C18B C17B -0.3(6)
C19B N2B C18B C25B -1.0(8)
Ti1B N2B C18B C25B 179.5(4)
N1B C17B C18B N2B -7.7(7)
C16B C17B C18B N2B 172.9(5)
N1B C17B C18B C25B 172.5(5)
C16B C17B C18B C25B -6.9(8)
C18B N2B C19B C20B 93.2(6)
Ti1B N2B C19B C20B -87.3(5)
C18B N2B C19B C24B -88.4(6)
Ti1B N2B C19B C24B 91.2(5)
C24B C19B C20B C21B -0.4(8)
N2B C19B C20B C21B 178.0(5)
C24B C19B C20B C26B 178.6(5)
N2B C19B C20B C26B -3.0(8)
C19B C20B C21B C22B 0.2(8)
C26B C20B C21B C22B -178.8(5)
C20B C21B C22B C23B -0.4(9)
C21B C22B C23B C24B 0.7(9)
C22B C23B C24B C19B -0.9(8)
C22B C23B C24B C29B 176.5(5)
C20B C19B C24B C23B 0.8(8)
N2B C19B C24B C23B -177.6(5)
C20B C19B C24B C29B -176.5(5)
N2B C19B C24B C29B 5.1(8)
C21B C20B C26B C28B 61.3(7)
C19B C20B C26B C28B -117.7(6)
C21B C20B C26B C27B -63.2(7)
C19B C20B C26B C27B 117.8(6)
C23B C24B C29B C31B 60.4(7)
C19B C24B C29B C31B -122.4(6)
C23B C24B C29B C30B -63.2(7)
C19B C24B C29B C30B 114.1(6)
